data_1572814
loop_
_publ_author_name
'Chen, Yang'
'Sahoo, Smruti Ranjan'
'Baryshnikov, Glib V.'
'Gao, Lei'
'Zhu, Zhijia'
'Wu, Hongwei'

_publ_section_title
;
 Solution and solid-state fluorescence emission from cyanostyrene
 molecules with multiple nitrogen atoms.
;
_journal_issue 42
_journal_name_full 'Physical chemistry chemical physics : PCCP'
_journal_page_first 26816
_journal_page_last 26822
_journal_paper_doi 10.1039/d4cp03297g
_journal_volume 26
_journal_year 2024
_chemical_formula_moiety 'C15 H9 Cl N4'
_chemical_formula_sum 'C15 H9 Cl N4'
_chemical_formula_weight 280.71
_chemical_name_systematic 1
_space_group_crystal_system monoclinic
_space_group_IT_number 15
_space_group_name_Hall '-I 2ya'
_space_group_name_H-M_alt 'I 1 2/a 1'
_atom_sites_solution_hydrogens geom
_audit_creation_date 2024-03-17
_audit_creation_method
;
Olex2 1.2
(compiled 2018.05.29 svn.r3508 for OlexSys, GUI svn.r5506)
;
_audit_update_record
;
2024-05-16 deposited with the CCDC.	2024-10-08 downloaded from the CCDC.
;
_cell_angle_alpha 90
_cell_angle_beta 95.209(5)
_cell_angle_gamma 90
_cell_formula_units_Z 8
_cell_length_a 13.6775(8)
_cell_length_b 7.0104(3)
_cell_length_c 26.4013(12)
_cell_measurement_reflns_used 3029
_cell_measurement_temperature 293(2)
_cell_measurement_theta_max 66.6310
_cell_measurement_theta_min 3.3760
_cell_volume 2521.0(2)
_computing_cell_refinement 'CrysAlisPro 1.171.41.89a (Rigaku OD, 2020)'
_computing_data_collection 'CrysAlisPro 1.171.41.89a (Rigaku OD, 2020)'
_computing_data_reduction 'CrysAlisPro 1.171.41.89a (Rigaku OD, 2020)'
_computing_molecular_graphics 'Olex2 (Dolomanov et al., 2009)'
_computing_publication_material 'Olex2 (Dolomanov et al., 2009)'
_computing_structure_refinement 'ShelXL (Sheldrick, 2015)'
_computing_structure_solution 'SHELXT 2014/5 (Sheldrick, 2014)'
_diffrn_ambient_temperature 293
_diffrn_detector 'Hybrid Pixel Array Detector'
_diffrn_detector_area_resol_mean 10.0000
_diffrn_measured_fraction_theta_full 0.981
_diffrn_measured_fraction_theta_max 0.968
_diffrn_measurement_details
;
List of Runs (angles in degrees, time in seconds):

  # Type    Start    End  Width  t~exp~   \w     \q     \k     \f   Frames
#--------------------------------------------------------------------------
  1  \w     33.00  72.00   0.50    0.80    --   42.30 -43.00-180.00   78
  2  \w    -46.00 -14.00   0.50    0.80    --   42.30 -65.00 120.00   64
  3  \w     34.00  70.00   0.50    0.80    --   42.30 -82.00 -30.00   72
  4  \w     12.00  69.00   0.50    0.80    --   42.30 -82.00-120.00  114
  5  \w     57.00  93.00   0.50    0.80    --   42.30  82.00 -60.00   72
  6  \w    -10.00  20.00   0.50    0.80    --   42.30 -65.00 120.00   60
  7  \w    -13.00  12.00   0.50    0.80    --   42.30 -77.00   0.00   50
  8  \w    -43.00 -17.00   0.50    0.80    --   42.30 -77.00   0.00   52
  9  \w    -47.00  63.00   0.50    0.80    --   42.30 -82.00 120.00  220
 10  \w    -24.00  37.00   0.50    0.80    --   42.30 -65.00  30.00  122
 11  \w     96.00 127.00   0.50    0.80    --   42.30  82.00 -60.00   62
 12  \w    -44.00  12.00   0.50    0.80    --   42.30 -43.00-180.00  112
 13  \w     29.00  54.00   0.50    0.80    --   42.30  82.00 -60.00   50
 14  \w     32.00  66.00   0.50    0.80    --   42.30 -65.00 120.00   68
 15  \w     55.00 131.00   0.50    0.80    --   42.30  65.00  30.00  152
 16  \w     34.00  67.00   0.50    0.80    --   42.30 -77.00   0.00   66
 17  \w     20.00  45.00   0.50    0.80    --   42.30  65.00 -90.00   50
 18  \w     18.00  47.00   0.50    0.80    --   42.30  65.00  30.00   58
 19  \w      6.00  65.00   0.50    1.00    --   93.70 -82.00 -90.00  118
 20  \w      5.00 121.00   0.50    1.00    --   93.70 -82.00-120.00  232
 21  \w      4.00  99.00   0.50    1.00    --   93.70 -82.00 -30.00  190
 22  \w     19.00  93.00   0.50    1.00    --   93.70 -82.00-180.00  148
 23  \w     25.00  93.00   0.50    1.00    --   93.70 -82.00  60.00  136
 24  \w    151.00 176.00   0.50    1.00    --   93.70  33.00  60.00   50
 25  \w     62.00 183.00   0.50    1.00    --   93.70  33.00-180.00  242
 26  \w     88.00 183.00   0.50    1.00    --   93.70  33.00 120.00  190
 27  \w    120.00 146.00   0.50    1.00    --   93.70  33.00  60.00   52
 28  \w    114.00 182.00   0.50    1.00    --   93.70  77.00 -30.00  136
 29  \w     72.00 112.00   0.50    1.00    --   93.70 -82.00  90.00   80
 30  \w     99.00 124.00   0.50    1.00    --   93.70 -33.00-180.00   50
 31  \w     19.00  94.00   0.50    1.00    --   93.70 -82.00 -60.00  150
 32  \w    102.00 127.00   0.50    1.00    --   93.70  68.00 -90.00   50
 33  \w     94.00 183.00   0.50    1.00    --   93.70  42.00-120.00  178
 34  \w     61.00  96.00   0.50    1.00    --   93.70 -82.00-150.00   70
 35  \w     21.00  91.00   0.50    1.00    --   93.70 -82.00   0.00  140
 36  \w     64.00  92.00   0.50    1.00    --   93.70 -82.00 150.00   56
 37  \w      6.00 110.00   0.50    1.00    --   93.70 -59.00  60.00  208
 38  \w      4.00  93.00   0.50    1.00    --   93.70 -82.00  30.00  178
 39  \w      7.00  33.00   0.50    1.00    --   93.70 -33.00-180.00   52
;
_diffrn_measurement_device 'four-circle diffractometer'
_diffrn_measurement_device_type 'XtaLAB Pro II AFC12 (RINC): Kappa single'
_diffrn_measurement_method '\w scans'
_diffrn_orient_matrix_type 'CrysAlisPro convention (1999,Acta A55,543-557)'
_diffrn_orient_matrix_UB_11 0.0101714000
_diffrn_orient_matrix_UB_12 -0.1202270000
_diffrn_orient_matrix_UB_13 0.0490396000
_diffrn_orient_matrix_UB_21 -0.0443032000
_diffrn_orient_matrix_UB_22 0.1646317000
_diffrn_orient_matrix_UB_23 0.0290670000
_diffrn_orient_matrix_UB_31 -0.1035782000
_diffrn_orient_matrix_UB_32 -0.0821643000
_diffrn_orient_matrix_UB_33 -0.0134971000
_diffrn_radiation_monochromator mirror
_diffrn_radiation_probe x-ray
_diffrn_radiation_type CuK\a
_diffrn_radiation_wavelength 1.54184
_diffrn_reflns_av_R_equivalents 0.1249
_diffrn_reflns_av_unetI/netI 0.1026
_diffrn_reflns_Laue_measured_fraction_full 0.981
_diffrn_reflns_Laue_measured_fraction_max 0.968
_diffrn_reflns_limit_h_max 12
_diffrn_reflns_limit_h_min -16
_diffrn_reflns_limit_k_max 8
_diffrn_reflns_limit_k_min -8
_diffrn_reflns_limit_l_max 31
_diffrn_reflns_limit_l_min -31
_diffrn_reflns_number 9244
_diffrn_reflns_point_group_measured_fraction_full 0.981
_diffrn_reflns_point_group_measured_fraction_max 0.968
_diffrn_reflns_theta_full 67.684
_diffrn_reflns_theta_max 68.732
_diffrn_reflns_theta_min 3.362
_diffrn_source 'micro-focus sealed X-ray tube'
_diffrn_source_type 'Rigaku (Cu) X-ray Source'
_exptl_absorpt_coefficient_mu 2.630
_exptl_absorpt_correction_T_max 1.00000
_exptl_absorpt_correction_T_min 0.37455
_exptl_absorpt_correction_type multi-scan
_exptl_absorpt_process_details
;
CrysAlisPro 1.171.41.89a (Rigaku Oxford Diffraction, 2020)
Empirical absorption correction using spherical harmonics,
implemented in SCALE3 ABSPACK scaling algorithm.
;
_exptl_crystal_colour 'clear light colourless'
_exptl_crystal_colour_lustre clear
_exptl_crystal_colour_modifier light
_exptl_crystal_colour_primary colourless
_exptl_crystal_density_diffrn 1.479
_exptl_crystal_description block
_exptl_crystal_F_000 1152
_exptl_crystal_size_max 0.07
_exptl_crystal_size_mid 0.06
_exptl_crystal_size_min 0.05
_refine_diff_density_max 0.523
_refine_diff_density_min -0.712
_refine_diff_density_rms 0.105
_refine_ls_extinction_method none
_refine_ls_goodness_of_fit_ref 1.104
_refine_ls_hydrogen_treatment constr
_refine_ls_matrix_type full
_refine_ls_number_parameters 181
_refine_ls_number_reflns 2267
_refine_ls_number_restraints 6
_refine_ls_restrained_S_all 1.106
_refine_ls_R_factor_all 0.1269
_refine_ls_R_factor_gt 0.1047
_refine_ls_shift/su_max 0.000
_refine_ls_shift/su_mean 0.000
_refine_ls_structure_factor_coef Fsqd
_refine_ls_weighting_details 'w=1/[\s^2^(Fo^2^)+(0.1850P)^2^] where P=(Fo^2^+2Fc^2^)/3'
_refine_ls_weighting_scheme calc
_refine_ls_wR_factor_gt 0.2757
_refine_ls_wR_factor_ref 0.3062
_reflns_Friedel_coverage 0.000
_reflns_number_gt 1523
_reflns_number_total 2267
_reflns_threshold_expression 'I > 2\s(I)'
_cod_data_source_file d4cp03297g2.cif
_cod_data_source_block 2
_cod_depositor_comments 'Adding full bibliography for 1572814--1572815.cif.'
_cod_database_code 1572814
_shelx_shelxl_version_number 2018/3
_shelx_space_group_comment
;
The symmetry employed for this shelxl refinement is uniquely defined
by the following loop, which should always be used as a source of
symmetry information in preference to the above space-group names.
They are only intended as comments.
;
_shelx_estimated_absorpt_t_max 0.880
_shelx_estimated_absorpt_t_min 0.837
_diffrn_oxdiff_digest_frames
;
01aebeafaaac06d15bbe642309790e83c4000290d7a
;
_reflns_odcompleteness_completeness 99.47
_reflns_odcompleteness_iscentric 1
_reflns_odcompleteness_theta 66.97
_olex2_refinement_description
;
1. Fixed Uiso
 At 1.2 times of:
  All C(H) groups, All N(H) groups
2. Uiso/Uaniso restraints and constraints
N14 \\sim C15: within 3A with sigma of 0.004 and sigma for terminal atoms of
0.008
3.a Aromatic/amide H refined with riding coordinates:
 N3(H3), C10(H10), C2(H2), C12(H12), C15(H15), C3(H3A), C5(H5), C4(H4), C13(H13)
;
_olex2_submission_special_instructions 'No special instructions were received'
_oxdiff_exptl_absorpt_empirical_details
;
Empirical correction (ABSPACK) includes:
- Absorption correction using spherical harmonics
- Frame scaling
;
_oxdiff_exptl_absorpt_empirical_full_max 3.685
_oxdiff_exptl_absorpt_empirical_full_min 0.230

loop_
_space_group_symop_operation_xyz
'x, y, z'
'-x+1/2, y, -z'
'x+1/2, y+1/2, z+1/2'
'-x+1, y+1/2, -z+1/2'
'-x, -y, -z'
'x-1/2, -y, z'
'-x+1/2, -y+1/2, -z+1/2'
'x, -y+1/2, z+1/2'

loop_
_atom_site_label
_atom_site_type_symbol
_atom_site_fract_x
_atom_site_fract_y
_atom_site_fract_z
_atom_site_U_iso_or_equiv
_atom_site_adp_type
_atom_site_occupancy
_atom_site_site_symmetry_order
_atom_site_calc_flag
_atom_site_refinement_flags_posn
_atom_site_refinement_flags_adp
_atom_site_refinement_flags_occupancy
_atom_site_disorder_assembly
_atom_site_disorder_group
Cl1 Cl 0.45175(10) 0.19874(15) 0.65108(5) 0.0708(6) Uani 1 1 d . . . . .
N3 N 0.3711(3) 0.3211(4) 0.47113(13) 0.0530(10) Uani 1 1 d . . . . .
H3 H 0.375589 0.233668 0.494080 0.064 Uiso 1 1 calc R . . . .
N2 N 0.3654(2) 0.6125(5) 0.43657(13) 0.0535(9) Uani 1 1 d . . . . .
N14 N 0.3901(3) 0.6518(6) 0.72986(15) 0.0688(11) Uani 1 1 d . U . . .
C8 C 0.3786(3) 0.5994(6) 0.52954(15) 0.0496(10) Uani 1 1 d . . . . .
C7 C 0.3718(3) 0.5147(6) 0.47909(15) 0.0495(10) Uani 1 1 d . . . . .
C1 C 0.3589(3) 0.4757(6) 0.39837(16) 0.0496(10) Uani 1 1 d . . . . .
C11 C 0.3878(3) 0.5564(6) 0.62559(15) 0.0498(10) Uani 1 1 d . . . . .
C10 C 0.3842(3) 0.4966(6) 0.57280(15) 0.0518(10) Uani 1 1 d . . . . .
H10 H 0.385959 0.365250 0.568061 0.062 Uiso 1 1 calc R . . . .
C6 C 0.3617(3) 0.2943(5) 0.41960(17) 0.0519(11) Uani 1 1 d . . . . .
C16 C 0.4172(3) 0.4276(6) 0.66461(16) 0.0524(11) Uani 1 1 d . . . . .
C2 C 0.3483(3) 0.4957(7) 0.34535(16) 0.0579(11) Uani 1 1 d . . . . .
H2 H 0.345335 0.615220 0.330020 0.069 Uiso 1 1 calc R . . . .
C9 C 0.3790(4) 0.8043(6) 0.52906(17) 0.0583(12) Uani 1 1 d . . . . .
N1 N 0.3806(4) 0.9663(6) 0.52883(16) 0.0872(15) Uani 1 1 d . . . . .
C12 C 0.3593(3) 0.7350(7) 0.64202(17) 0.0601(12) Uani 1 1 d . . . . .
H12 H 0.339043 0.828010 0.618224 0.072 Uiso 1 1 calc R . . . .
C15 C 0.4188(3) 0.4822(7) 0.71455(17) 0.0643(11) Uani 1 1 d . U . . .
H15 H 0.441459 0.394526 0.739323 0.077 Uiso 1 1 calc R . . . .
C3 C 0.3424(3) 0.3311(7) 0.31697(18) 0.0628(12) Uani 1 1 d . . . . .
H3A H 0.334815 0.340730 0.281701 0.075 Uiso 1 1 calc R . . . .
C5 C 0.3568(3) 0.1268(7) 0.39061(17) 0.0626(12) Uani 1 1 d . . . . .
H5 H 0.359759 0.006494 0.405518 0.075 Uiso 1 1 calc R . . . .
C4 C 0.3473(3) 0.1511(8) 0.33889(19) 0.0669(13) Uani 1 1 d . . . . .
H4 H 0.344000 0.044237 0.317948 0.080 Uiso 1 1 calc R . . . .
C13 C 0.3607(4) 0.7752(7) 0.69294(19) 0.0666(13) Uani 1 1 d . . . . .
H13 H 0.339919 0.895347 0.702347 0.080 Uiso 1 1 calc R . . . .

loop_
_atom_site_aniso_label
_atom_site_aniso_U_11
_atom_site_aniso_U_22
_atom_site_aniso_U_33
_atom_site_aniso_U_23
_atom_site_aniso_U_13
_atom_site_aniso_U_12
Cl1 0.0934(11) 0.0523(8) 0.0677(9) 0.0084(5) 0.0129(7) 0.0051(5)
N3 0.073(3) 0.0423(18) 0.046(2) 0.0053(14) 0.0183(17) 0.0005(14)
N2 0.063(2) 0.0499(19) 0.051(2) 0.0049(16) 0.0251(16) 0.0002(17)
N14 0.077(3) 0.077(2) 0.055(2) -0.0013(19) 0.0194(18) -0.0039(19)
C8 0.055(3) 0.044(2) 0.053(2) -0.0001(17) 0.0216(19) -0.0001(17)
C7 0.054(3) 0.049(2) 0.048(2) 0.0042(17) 0.0220(18) -0.0008(17)
C1 0.051(2) 0.046(2) 0.055(2) 0.0003(18) 0.0212(18) 0.0019(17)
C11 0.054(2) 0.048(2) 0.050(2) 0.0038(18) 0.0183(18) -0.0082(16)
C10 0.062(3) 0.046(2) 0.050(2) 0.0028(18) 0.0187(18) 0.0019(18)
C6 0.058(3) 0.045(2) 0.056(3) -0.0004(18) 0.021(2) -0.0013(17)
C16 0.060(3) 0.049(2) 0.050(2) 0.0046(18) 0.0167(19) -0.0106(17)
C2 0.058(3) 0.067(3) 0.051(2) 0.009(2) 0.0217(19) 0.007(2)
C9 0.080(3) 0.049(3) 0.047(3) 0.0046(18) 0.015(2) -0.002(2)
N1 0.150(5) 0.051(2) 0.063(3) 0.007(2) 0.025(3) -0.004(2)
C12 0.076(3) 0.059(3) 0.049(2) 0.007(2) 0.023(2) 0.002(2)
C15 0.069(3) 0.073(3) 0.053(2) 0.008(2) 0.0140(19) -0.004(2)
C3 0.067(3) 0.078(3) 0.047(2) -0.003(2) 0.022(2) 0.005(2)
C5 0.082(3) 0.050(2) 0.060(3) 0.000(2) 0.027(2) 0.001(2)
C4 0.075(3) 0.066(3) 0.063(3) -0.012(2) 0.023(2) -0.007(2)
C13 0.080(4) 0.064(3) 0.059(3) -0.003(2) 0.023(2) -0.006(2)

loop_
_atom_type_symbol
_atom_type_description
_atom_type_scat_dispersion_real
_atom_type_scat_dispersion_imag
_atom_type_scat_source
C C 0.0181 0.0091 'International Tables Vol C Tables 4.2.6.8 and 6.1.1.4'
H H 0.0000 0.0000 'International Tables Vol C Tables 4.2.6.8 and 6.1.1.4'
Cl Cl 0.3639 0.7018 'International Tables Vol C Tables 4.2.6.8 and 6.1.1.4'
N N 0.0311 0.0180 'International Tables Vol C Tables 4.2.6.8 and 6.1.1.4'

loop_
_geom_angle_atom_site_label_1
_geom_angle_atom_site_label_2
_geom_angle_atom_site_label_3
_geom_angle
_geom_angle_site_symmetry_1
_geom_angle_site_symmetry_3
_geom_angle_publ_flag
C7 N3 H3 126.7 . . ?
C6 N3 H3 126.7 . . ?
C6 N3 C7 106.6(3) . . ?
C7 N2 C1 104.8(3) . . ?
C15 N14 C13 115.8(4) . . ?
C10 C8 C7 123.5(4) . . ?
C10 C8 C9 122.9(4) . . ?
C9 C8 C7 113.6(3) . . ?
N3 C7 C8 122.9(3) . . ?
N2 C7 N3 112.8(4) . . ?
N2 C7 C8 124.3(4) . . ?
N2 C1 C2 130.6(4) . . ?
C6 C1 N2 110.0(4) . . ?
C6 C1 C2 119.4(4) . . ?
C16 C11 C10 120.2(4) . . ?
C12 C11 C10 124.9(4) . . ?
C12 C11 C16 114.8(4) . . ?
C8 C10 C11 130.8(4) . . ?
C8 C10 H10 114.6 . . ?
C11 C10 H10 114.6 . . ?
N3 C6 C1 105.8(3) . . ?
N3 C6 C5 130.9(4) . . ?
C1 C6 C5 123.3(4) . . ?
C11 C16 Cl1 121.0(3) . . ?
C15 C16 Cl1 118.7(3) . . ?
C15 C16 C11 120.4(4) . . ?
C1 C2 H2 121.4 . . ?
C3 C2 C1 117.2(4) . . ?
C3 C2 H2 121.4 . . ?
N1 C9 C8 179.1(6) . . ?
C11 C12 H12 119.7 . . ?
C13 C12 C11 120.7(4) . . ?
C13 C12 H12 119.7 . . ?
N14 C15 C16 124.3(4) . . ?
N14 C15 H15 117.8 . . ?
C16 C15 H15 117.8 . . ?
C2 C3 H3A 118.7 . . ?
C2 C3 C4 122.5(5) . . ?
C4 C3 H3A 118.7 . . ?
C6 C5 H5 122.1 . . ?
C4 C5 C6 115.8(5) . . ?
C4 C5 H5 122.1 . . ?
C3 C4 H4 119.1 . . ?
C5 C4 C3 121.7(5) . . ?
C5 C4 H4 119.1 . . ?
N14 C13 C12 123.9(5) . . ?
N14 C13 H13 118.1 . . ?
C12 C13 H13 118.1 . . ?

loop_
_geom_bond_atom_site_label_1
_geom_bond_atom_site_label_2
_geom_bond_distance
_geom_bond_site_symmetry_2
_geom_bond_publ_flag
Cl1 C16 1.719(4) . ?
N3 H3 0.8600 . ?
N3 C7 1.373(5) . ?
N3 C6 1.368(6) . ?
N2 C7 1.312(5) . ?
N2 C1 1.389(5) . ?
N14 C15 1.326(6) . ?
N14 C13 1.338(7) . ?
C8 C7 1.454(5) . ?
C8 C10 1.347(6) . ?
C8 C9 1.436(6) . ?
C1 C6 1.389(5) . ?
C1 C2 1.401(6) . ?
C11 C10 1.452(5) . ?
C11 C16 1.401(6) . ?
C11 C12 1.392(6) . ?
C10 H10 0.9300 . ?
C6 C5 1.400(6) . ?
C16 C15 1.371(6) . ?
C2 H2 0.9300 . ?
C2 C3 1.374(6) . ?
C9 N1 1.136(5) . ?
C12 H12 0.9300 . ?
C12 C13 1.372(6) . ?
C15 H15 0.9300 . ?
C3 H3A 0.9300 . ?
C3 C4 1.387(7) . ?
C5 H5 0.9300 . ?
C5 C4 1.370(6) . ?
C4 H4 0.9300 . ?
C13 H13 0.9300 . ?

loop_
_geom_torsion_atom_site_label_1
_geom_torsion_atom_site_label_2
_geom_torsion_atom_site_label_3
_geom_torsion_atom_site_label_4
_geom_torsion
_geom_torsion_site_symmetry_1
_geom_torsion_site_symmetry_2
_geom_torsion_site_symmetry_3
_geom_torsion_site_symmetry_4
_geom_torsion_publ_flag
Cl1 C16 C15 N14 -177.2(4) . . . . ?
N3 C6 C5 C4 -180.0(4) . . . . ?
N2 C1 C6 N3 -0.7(5) . . . . ?
N2 C1 C6 C5 -179.9(4) . . . . ?
N2 C1 C2 C3 -179.0(4) . . . . ?
C7 N3 C6 C1 1.1(4) . . . . ?
C7 N3 C6 C5 -179.9(4) . . . . ?
C7 N2 C1 C6 0.1(4) . . . . ?
C7 N2 C1 C2 178.3(4) . . . . ?
C7 C8 C10 C11 -177.6(4) . . . . ?
C1 N2 C7 N3 0.6(4) . . . . ?
C1 N2 C7 C8 -179.0(3) . . . . ?
C1 C6 C5 C4 -1.1(7) . . . . ?
C1 C2 C3 C4 -0.5(7) . . . . ?
C11 C16 C15 N14 2.8(7) . . . . ?
C11 C12 C13 N14 1.2(7) . . . . ?
C10 C8 C7 N3 -0.4(6) . . . . ?
C10 C8 C7 N2 179.3(4) . . . . ?
C10 C11 C16 Cl1 1.3(5) . . . . ?
C10 C11 C16 C15 -178.6(4) . . . . ?
C10 C11 C12 C13 176.7(4) . . . . ?
C6 N3 C7 N2 -1.1(5) . . . . ?
C6 N3 C7 C8 178.6(3) . . . . ?
C6 C1 C2 C3 -0.9(6) . . . . ?
C6 C5 C4 C3 -0.3(7) . . . . ?
C16 C11 C10 C8 -164.5(4) . . . . ?
C16 C11 C12 C13 -0.2(6) . . . . ?
C2 C1 C6 N3 -179.2(3) . . . . ?
C2 C1 C6 C5 1.7(6) . . . . ?
C2 C3 C4 C5 1.1(7) . . . . ?
C9 C8 C7 N3 179.5(4) . . . . ?
C9 C8 C7 N2 -0.9(5) . . . . ?
C9 C8 C10 C11 2.6(7) . . . . ?
C12 C11 C10 C8 18.8(7) . . . . ?
C12 C11 C16 Cl1 178.4(3) . . . . ?
C12 C11 C16 C15 -1.6(6) . . . . ?
C15 N14 C13 C12 -0.2(7) . . . . ?
C13 N14 C15 C16 -1.8(7) . . . . ?
